data_4325205
loop_
_publ_author_name
'Mark Irwin'
'Tobias Kr\"amer'
'John E. McGrady'
'Jose M. Goicoechea'

_publ_contact_author
;
 Dr. J. M. Goicoechea           
 Chemistry Research Laboratory
 University of Oxford
 Mansfield Road
 Oxford
 OX1 3TA
 UK
;
_publ_contact_author_email jose.goicoechea@chem.ox.ac.uk
_publ_contact_author_fax '+44 1865 272690'
_publ_contact_author_phone '+44 1865 275961'
_publ_section_title
;
 On the Structural and Electronic Properties of
 [Zn2(4,4'-bipyridine)(mes)4]n- (n= 0-2), a Homologous Series of
 Bimetallic Complexes Bridged by Neutral, Anionic, and Dianionic
 4,4'-Bipyridine
;
_journal_name_full 'Inorganic Chemistry'
_journal_page_first 5006
_journal_page_last 5014
_journal_paper_doi 10.1021/ic200241d
_journal_volume 50
_journal_year 2011
_chemical_formula_moiety 'C27 H33 Zn, C16 H32 K O7'
_chemical_formula_sum 'C43 H65 K O7 Zn'
_chemical_formula_weight 798.42
_chemical_name_systematic
; 
[K(18-crown-6)THF][Zn(Mes)3]
;
_space_group_IT_number 60
_symmetry_cell_setting orthorhombic
_symmetry_space_group_name_Hall '-P 2n 2ab'
_symmetry_space_group_name_H-M 'P b c n'
_atom_sites_solution_hydrogens geom
_atom_sites_solution_primary direct
_atom_sites_solution_secondary difmap
_audit_creation_method SHELXL-97
_cell_angle_alpha 90.00
_cell_angle_beta 90.00
_cell_angle_gamma 90.00
_cell_formula_units_Z 8
_cell_length_a 33.6475(2)
_cell_length_b 10.7686(1)
_cell_length_c 24.2059(1)
_cell_measurement_reflns_used 140756
_cell_measurement_temperature 150(2)
_cell_measurement_theta_max 27.485
_cell_measurement_theta_min 5.097
_cell_volume 8770.68(10)
_computing_cell_refinement
;
KappaCCD software "DENZO" (Otwinowski & Minor, 1996)
;
_computing_data_collection
;
KappaCCD software "Collect" (Nonius, 2000)
;
_computing_data_reduction
;
KappaCCD software "DENZO" (Otwinowski & Minor, 1996)
;
_computing_molecular_graphics 'WinGX (Farrugia, 2005)'
_computing_publication_material 'XCIF (Sheldrick, 2001)'
_computing_structure_refinement 'SHELXL-97 (Sheldrick, 1997)'
_computing_structure_solution 'SHELXS-97 (Sheldrick, 1990)'
_diffrn_ambient_temperature 150(2)
_diffrn_measured_fraction_theta_full 0.993
_diffrn_measured_fraction_theta_max 0.993
_diffrn_measurement_device_type 'Nonius KappaCCD'
_diffrn_measurement_method 'omega scans'
_diffrn_radiation_monochromator graphite
_diffrn_radiation_source 'fine-focus sealed tube'
_diffrn_radiation_type MoK\a
_diffrn_radiation_wavelength 0.71073
_diffrn_reflns_av_R_equivalents 0.0250
_diffrn_reflns_av_sigmaI/netI 0.0339
_diffrn_reflns_limit_h_max 43
_diffrn_reflns_limit_h_min -43
_diffrn_reflns_limit_k_max 13
_diffrn_reflns_limit_k_min -13
_diffrn_reflns_limit_l_max 31
_diffrn_reflns_limit_l_min -31
_diffrn_reflns_number 19056
_diffrn_reflns_theta_full 27.48
_diffrn_reflns_theta_max 27.48
_diffrn_reflns_theta_min 5.10
_exptl_absorpt_coefficient_mu 0.700
_exptl_absorpt_correction_T_max 0.8281
_exptl_absorpt_correction_T_min 0.7576
_exptl_absorpt_correction_type multi-scan
_exptl_absorpt_process_details 'DENZO/SCALEPACK (Otwinowski & Minor, 1997)'
_exptl_crystal_colour colourless
_exptl_crystal_density_diffrn 1.209
_exptl_crystal_description block
_exptl_crystal_F_000 3424
_exptl_crystal_size_max 0.42
_exptl_crystal_size_mid 0.36
_exptl_crystal_size_min 0.28
_refine_diff_density_max 0.684
_refine_diff_density_min -0.479
_refine_diff_density_rms 0.053
_refine_ls_extinction_method none
_refine_ls_goodness_of_fit_ref 1.039
_refine_ls_hydrogen_treatment constr
_refine_ls_matrix_type full
_refine_ls_number_parameters 488
_refine_ls_number_reflns 9975
_refine_ls_number_restraints 0
_refine_ls_restrained_S_all 1.039
_refine_ls_R_factor_all 0.0645
_refine_ls_R_factor_gt 0.0407
_refine_ls_shift/su_max 0.017
_refine_ls_shift/su_mean 0.002
_refine_ls_structure_factor_coef Fsqd
_refine_ls_weighting_details 'calc w=1/[\s^2^(Fo^2^)+(0.0551P)^2^+4.6690P] where P=(Fo^2^+2Fc^2^)/3'
_refine_ls_weighting_scheme calc
_refine_ls_wR_factor_gt 0.1037
_refine_ls_wR_factor_ref 0.1137
_reflns_number_gt 7384
_reflns_number_total 9975
_reflns_threshold_expression >2\s(I)
_cod_data_source_file ic200241d_si_002_5.cif
_cod_data_source_block 4
_cod_original_cell_volume 8770.7(1)
_cod_database_code 4325205

loop_
_symmetry_equiv_pos_as_xyz
'x, y, z'
'-x+1/2, -y+1/2, z+1/2'
'-x, y, -z+1/2'
'x+1/2, -y+1/2, -z'
'-x, -y, -z'
'x-1/2, y-1/2, -z-1/2'
'x, -y, z-1/2'
'-x-1/2, y-1/2, z'

loop_
_atom_site_label
_atom_site_type_symbol
_atom_site_fract_x
_atom_site_fract_y
_atom_site_fract_z
_atom_site_U_iso_or_equiv
_atom_site_adp_type
_atom_site_occupancy
_atom_site_symmetry_multiplicity
_atom_site_calc_flag
_atom_site_refinement_flags
_atom_site_disorder_assembly
_atom_site_disorder_group
Zn1 Zn 0.133748(6) 0.81166(2) 0.135591(9) 0.02520(8) Uani 1 1 d . . .
C10 C 0.14010(6) 0.8212(2) 0.21940(8) 0.0302(5) Uani 1 1 d . . .
C11 C 0.16376(6) 0.9108(2) 0.24667(8) 0.0323(5) Uani 1 1 d . . .
C12 C 0.16984(7) 0.9066(2) 0.30382(9) 0.0420(6) Uani 1 1 d . . .
H12 H 0.1860 0.9681 0.3207 0.050 Uiso 1 1 calc R . .
C13 C 0.15300(8) 0.8155(3) 0.33625(9) 0.0467(6) Uani 1 1 d . . .
C14 C 0.12921(8) 0.7280(3) 0.31053(9) 0.0446(6) Uani 1 1 d . . .
H14 H 0.1172 0.6646 0.3321 0.053 Uiso 1 1 calc R . .
C15 C 0.12243(7) 0.7304(2) 0.25346(9) 0.0360(5) Uani 1 1 d . . .
C16 C 0.18297(7) 1.0136(2) 0.21395(9) 0.0375(5) Uani 1 1 d . . .
H16A H 0.1762 1.0043 0.1748 0.056 Uiso 0.50 1 calc PR . .
H16B H 0.2119 1.0093 0.2184 0.056 Uiso 0.50 1 calc PR . .
H16C H 0.1734 1.0940 0.2274 0.056 Uiso 0.50 1 calc PR . .
H16D H 0.1981 1.0674 0.2389 0.056 Uiso 0.50 1 calc PR . .
H16E H 0.1624 1.0625 0.1953 0.056 Uiso 0.50 1 calc PR . .
H16F H 0.2009 0.9777 0.1863 0.056 Uiso 0.50 1 calc PR . .
C17 C 0.15951(12) 0.8124(3) 0.39823(11) 0.0720(10) Uani 1 1 d . . .
H17A H 0.1769 0.8813 0.4090 0.108 Uiso 0.50 1 calc PR . .
H17B H 0.1720 0.7335 0.4085 0.108 Uiso 0.50 1 calc PR . .
H17C H 0.1339 0.8203 0.4172 0.108 Uiso 0.50 1 calc PR . .
H17D H 0.1450 0.7421 0.4141 0.108 Uiso 0.50 1 calc PR . .
H17E H 0.1498 0.8899 0.4146 0.108 Uiso 0.50 1 calc PR . .
H17F H 0.1879 0.8031 0.4060 0.108 Uiso 0.50 1 calc PR . .
C18 C 0.09549(8) 0.6339(2) 0.22891(11) 0.0484(6) Uani 1 1 d . . .
H18A H 0.0934 0.6470 0.1889 0.073 Uiso 0.50 1 calc PR . .
H18B H 0.0691 0.6406 0.2456 0.073 Uiso 0.50 1 calc PR . .
H18C H 0.1064 0.5511 0.2361 0.073 Uiso 0.50 1 calc PR . .
H18D H 0.0858 0.5788 0.2582 0.073 Uiso 0.50 1 calc PR . .
H18E H 0.1102 0.5852 0.2015 0.073 Uiso 0.50 1 calc PR . .
H18F H 0.0729 0.6747 0.2110 0.073 Uiso 0.50 1 calc PR . .
C20 C 0.10254(6) 0.94084(19) 0.09194(7) 0.0254(4) Uani 1 1 d . . .
C21 C 0.12176(6) 1.0374(2) 0.06323(8) 0.0283(4) Uani 1 1 d . . .
C22 C 0.10064(7) 1.1277(2) 0.03453(8) 0.0324(5) Uani 1 1 d . . .
H22 H 0.1147 1.1928 0.0167 0.039 Uiso 1 1 calc R . .
C23 C 0.05947(7) 1.1250(2) 0.03128(8) 0.0339(5) Uani 1 1 d . . .
C24 C 0.03989(6) 1.0297(2) 0.05818(8) 0.0323(5) Uani 1 1 d . . .
H24 H 0.0118 1.0246 0.0558 0.039 Uiso 1 1 calc R . .
C25 C 0.06056(6) 0.9404(2) 0.08885(8) 0.0275(4) Uani 1 1 d . . .
C26 C 0.16677(6) 1.0452(2) 0.06283(9) 0.0364(5) Uani 1 1 d . . .
H26A H 0.1778 0.9766 0.0845 0.055 Uiso 0.50 1 calc PR . .
H26B H 0.1752 1.1244 0.0790 0.055 Uiso 0.50 1 calc PR . .
H26C H 0.1764 1.0398 0.0247 0.055 Uiso 0.50 1 calc PR . .
H26D H 0.1751 1.1173 0.0410 0.055 Uiso 0.50 1 calc PR . .
H26E H 0.1778 0.9694 0.0465 0.055 Uiso 0.50 1 calc PR . .
H26F H 0.1765 1.0541 0.1008 0.055 Uiso 0.50 1 calc PR . .
C27 C 0.03699(9) 1.2247(2) -0.00025(11) 0.0500(7) Uani 1 1 d . . .
H27A H 0.0559 1.2835 -0.0164 0.075 Uiso 0.50 1 calc PR . .
H27B H 0.0192 1.2688 0.0251 0.075 Uiso 0.50 1 calc PR . .
H27C H 0.0214 1.1860 -0.0298 0.075 Uiso 0.50 1 calc PR . .
H27D H 0.0084 1.2087 0.0023 0.075 Uiso 0.50 1 calc PR . .
H27E H 0.0451 1.2234 -0.0391 0.075 Uiso 0.50 1 calc PR . .
H27F H 0.0429 1.3062 0.0157 0.075 Uiso 0.50 1 calc PR . .
C28 C 0.03725(6) 0.8414(2) 0.11911(10) 0.0366(5) Uani 1 1 d . . .
H28A H 0.0557 0.7860 0.1385 0.055 Uiso 0.50 1 calc PR . .
H28B H 0.0216 0.7933 0.0925 0.055 Uiso 0.50 1 calc PR . .
H28C H 0.0194 0.8808 0.1459 0.055 Uiso 0.50 1 calc PR . .
H28D H 0.0088 0.8541 0.1128 0.055 Uiso 0.50 1 calc PR . .
H28E H 0.0428 0.8468 0.1588 0.055 Uiso 0.50 1 calc PR . .
H28F H 0.0450 0.7593 0.1054 0.055 Uiso 0.50 1 calc PR . .
C30 C 0.16117(6) 0.66791(18) 0.09519(8) 0.0246(4) Uani 1 1 d . . .
C31 C 0.20243(6) 0.64944(19) 0.10052(8) 0.0253(4) Uani 1 1 d . . .
C32 C 0.22208(6) 0.55358(19) 0.07279(8) 0.0278(4) Uani 1 1 d . . .
H32 H 0.2500 0.5449 0.0773 0.033 Uiso 1 1 calc R . .
C33 C 0.20207(6) 0.47072(19) 0.03884(8) 0.0295(4) Uani 1 1 d . . .
C34 C 0.16114(6) 0.4869(2) 0.03341(8) 0.0299(4) Uani 1 1 d . . .
H34 H 0.1465 0.4316 0.0106 0.036 Uiso 1 1 calc R . .
C35 C 0.14117(6) 0.5824(2) 0.06066(8) 0.0267(4) Uani 1 1 d . . .
C36 C 0.22676(6) 0.7329(2) 0.13774(9) 0.0324(5) Uani 1 1 d . . .
H36A H 0.2095 0.7959 0.1543 0.049 Uiso 0.50 1 calc PR . .
H36B H 0.2476 0.7736 0.1160 0.049 Uiso 0.50 1 calc PR . .
H36C H 0.2390 0.6831 0.1670 0.049 Uiso 0.50 1 calc PR . .
H36D H 0.2546 0.7058 0.1373 0.049 Uiso 0.50 1 calc PR . .
H36E H 0.2164 0.7281 0.1755 0.049 Uiso 0.50 1 calc PR . .
H36F H 0.2250 0.8187 0.1245 0.049 Uiso 0.50 1 calc PR . .
C37 C 0.22393(7) 0.3676(2) 0.00947(10) 0.0406(5) Uani 1 1 d . . .
H37A H 0.2051 0.3192 -0.0127 0.061 Uiso 0.50 1 calc PR . .
H37B H 0.2366 0.3133 0.0368 0.061 Uiso 0.50 1 calc PR . .
H37C H 0.2443 0.4033 -0.0148 0.061 Uiso 0.50 1 calc PR . .
H37D H 0.2522 0.3714 0.0189 0.061 Uiso 0.50 1 calc PR . .
H37E H 0.2207 0.3772 -0.0305 0.061 Uiso 0.50 1 calc PR . .
H37F H 0.2130 0.2872 0.0210 0.061 Uiso 0.50 1 calc PR . .
C38 C 0.09652(6) 0.5920(2) 0.05333(9) 0.0358(5) Uani 1 1 d . . .
H38A H 0.0865 0.6628 0.0746 0.054 Uiso 0.50 1 calc PR . .
H38B H 0.0839 0.5155 0.0665 0.054 Uiso 0.50 1 calc PR . .
H38C H 0.0903 0.6038 0.0141 0.054 Uiso 0.50 1 calc PR . .
H38D H 0.0873 0.5253 0.0289 0.054 Uiso 0.50 1 calc PR . .
H38E H 0.0899 0.6726 0.0370 0.054 Uiso 0.50 1 calc PR . .
H38F H 0.0835 0.5842 0.0894 0.054 Uiso 0.50 1 calc PR . .
K1 K 0.129907(14) 0.26000(5) 0.308106(18) 0.03614(13) Uani 1 1 d . . .
O1 O 0.15596(5) 0.27365(17) 0.41692(6) 0.0482(4) Uani 1 1 d . . .
O2 O 0.10012(5) 0.09512(16) 0.38498(6) 0.0448(4) Uani 1 1 d . . .
O3 O 0.06411(5) 0.10944(15) 0.27901(6) 0.0389(4) Uani 1 1 d . . .
O4 O 0.10909(5) 0.23108(15) 0.19780(6) 0.0349(3) Uani 1 1 d . . .
O5 O 0.16782(5) 0.39805(15) 0.22785(6) 0.0393(4) Uani 1 1 d . . .
O6 O 0.20180(5) 0.38365(17) 0.33319(7) 0.0466(4) Uani 1 1 d . . .
C101 C 0.14315(10) 0.1760(3) 0.45265(10) 0.0555(8) Uani 1 1 d . . .
H10A H 0.1449 0.2037 0.4916 0.067 Uiso 1 1 calc R . .
H10B H 0.1607 0.1029 0.4480 0.067 Uiso 1 1 calc R . .
C102 C 0.10147(9) 0.1413(3) 0.43942(10) 0.0545(7) Uani 1 1 d . . .
H10C H 0.0920 0.0772 0.4656 0.065 Uiso 1 1 calc R . .
H10D H 0.0840 0.2149 0.4428 0.065 Uiso 1 1 calc R . .
C103 C 0.06264(8) 0.0420(3) 0.37195(10) 0.0495(7) Uani 1 1 d . . .
H10E H 0.0413 0.1036 0.3787 0.059 Uiso 1 1 calc R . .
H10F H 0.0577 -0.0307 0.3960 0.059 Uiso 1 1 calc R . .
C104 C 0.06199(7) 0.0028(2) 0.31295(11) 0.0452(6) Uani 1 1 d . . .
H10G H 0.0848 -0.0525 0.3052 0.054 Uiso 1 1 calc R . .
H10H H 0.0372 -0.0436 0.3051 0.054 Uiso 1 1 calc R . .
C105 C 0.06200(7) 0.0781(2) 0.22192(9) 0.0399(5) Uani 1 1 d . . .
H10I H 0.0354 0.0444 0.2132 0.048 Uiso 1 1 calc R . .
H10J H 0.0820 0.0137 0.2132 0.048 Uiso 1 1 calc R . .
C106 C 0.06962(7) 0.1913(2) 0.18823(9) 0.0403(6) Uani 1 1 d . . .
H10K H 0.0658 0.1725 0.1485 0.048 Uiso 1 1 calc R . .
H10L H 0.0508 0.2578 0.1987 0.048 Uiso 1 1 calc R . .
C107 C 0.12088(8) 0.3283(2) 0.16167(9) 0.0395(6) Uani 1 1 d . . .
H10M H 0.1041 0.4024 0.1680 0.047 Uiso 1 1 calc R . .
H10N H 0.1174 0.3018 0.1228 0.047 Uiso 1 1 calc R . .
C108 C 0.16329(8) 0.3595(2) 0.17210(9) 0.0420(6) Uani 1 1 d . . .
H10O H 0.1801 0.2858 0.1649 0.050 Uiso 1 1 calc R . .
H10P H 0.1718 0.4268 0.1469 0.050 Uiso 1 1 calc R . .
C109 C 0.20731(7) 0.4400(3) 0.23869(11) 0.0510(7) Uani 1 1 d . . .
H10Q H 0.2142 0.5087 0.2133 0.061 Uiso 1 1 calc R . .
H10R H 0.2264 0.3714 0.2327 0.061 Uiso 1 1 calc R . .
C110 C 0.20949(8) 0.4836(3) 0.29720(12) 0.0532(7) Uani 1 1 d . . .
H11A H 0.2362 0.5179 0.3048 0.064 Uiso 1 1 calc R . .
H11B H 0.1897 0.5503 0.3034 0.064 Uiso 1 1 calc R . .
C111 C 0.20565(9) 0.4154(3) 0.39014(11) 0.0577(8) Uani 1 1 d . . .
H11C H 0.1874 0.4846 0.3991 0.069 Uiso 1 1 calc R . .
H11D H 0.2332 0.4432 0.3977 0.069 Uiso 1 1 calc R . .
C112 C 0.19604(9) 0.3058(3) 0.42516(11) 0.0560(7) Uani 1 1 d . . .
H11E H 0.2134 0.2352 0.4151 0.067 Uiso 1 1 calc R . .
H11F H 0.2006 0.3260 0.4645 0.067 Uiso 1 1 calc R . .
O1T O 0.06877(5) 0.41064(19) 0.34695(7) 0.0539(5) Uani 1 1 d . C .
C1T C 0.03014(8) 0.4055(3) 0.32295(13) 0.0644(8) Uani 1 1 d . . .
H1T1 H 0.0327 0.4187 0.2826 0.077 Uiso 1 1 calc R A 1
H1T2 H 0.0192 0.3211 0.3287 0.077 Uiso 1 1 calc R A 1
C4T C 0.06596(9) 0.4827(3) 0.39578(12) 0.0625(8) Uani 1 1 d . . .
H4T1 H 0.0872 0.5463 0.3976 0.075 Uiso 1 1 calc R B 1
H4T2 H 0.0671 0.4301 0.4293 0.075 Uiso 1 1 calc R B 1
C2S C 0.0043(4) 0.4882(14) 0.3431(8) 0.090(5) Uani 0.349(11) 1 d P C 1
H2S1 H -0.0205 0.4471 0.3555 0.108 Uiso 0.349(11) 1 calc PR C 1
H2S2 H -0.0024 0.5518 0.3151 0.108 Uiso 0.349(11) 1 calc PR C 1
C3S C 0.0251(4) 0.5419(15) 0.3886(6) 0.101(6) Uani 0.349(11) 1 d P C 1
H3S1 H 0.0094 0.5302 0.4228 0.122 Uiso 0.349(11) 1 calc PR C 1
H3S2 H 0.0282 0.6322 0.3824 0.122 Uiso 0.349(11) 1 calc PR C 1
C2T C 0.00228(17) 0.4167(9) 0.3746(3) 0.078(2) Uani 0.651(11) 1 d P C 2
H2T1 H -0.0196 0.4758 0.3671 0.093 Uiso 0.651(11) 1 calc PR C 2
H2T2 H -0.0094 0.3348 0.3837 0.093 Uiso 0.651(11) 1 calc PR C 2
C3T C 0.02723(14) 0.4621(6) 0.4211(2) 0.0533(17) Uani 0.651(11) 1 d P C 2
H3T1 H 0.0164 0.5401 0.4366 0.064 Uiso 0.651(11) 1 calc PR C 2
H3T2 H 0.0289 0.3992 0.4508 0.064 Uiso 0.651(11) 1 calc PR C 2

loop_
_atom_site_aniso_label
_atom_site_aniso_U_11
_atom_site_aniso_U_22
_atom_site_aniso_U_33
_atom_site_aniso_U_23
_atom_site_aniso_U_13
_atom_site_aniso_U_12
Zn1 0.02391(13) 0.02797(14) 0.02371(12) 0.00022(9) -0.00004(9) 0.00345(10)
C10 0.0318(11) 0.0315(12) 0.0274(10) 0.0014(9) 0.0011(8) 0.0111(9)
C11 0.0293(10) 0.0380(12) 0.0295(10) -0.0024(9) -0.0012(8) 0.0120(9)
C12 0.0424(13) 0.0506(15) 0.0330(11) -0.0072(11) -0.0071(10) 0.0134(12)
C13 0.0615(17) 0.0524(16) 0.0262(11) 0.0018(11) -0.0018(11) 0.0216(13)
C14 0.0612(16) 0.0413(14) 0.0313(12) 0.0107(11) 0.0110(11) 0.0161(12)
C15 0.0420(12) 0.0335(12) 0.0326(11) 0.0029(10) 0.0051(9) 0.0125(10)
C16 0.0351(12) 0.0384(13) 0.0391(12) -0.0053(10) -0.0025(9) 0.0031(10)
C17 0.109(3) 0.079(2) 0.0279(13) 0.0053(14) -0.0071(15) 0.024(2)
C18 0.0617(17) 0.0372(14) 0.0463(14) 0.0055(12) 0.0113(12) -0.0010(12)
C20 0.0265(10) 0.0308(11) 0.0190(8) -0.0049(8) -0.0018(7) 0.0057(8)
C21 0.0319(11) 0.0318(12) 0.0213(9) -0.0055(8) -0.0010(8) -0.0009(9)
C22 0.0443(13) 0.0302(12) 0.0227(9) -0.0020(9) -0.0021(9) 0.0000(10)
C23 0.0459(13) 0.0322(12) 0.0236(10) -0.0051(9) -0.0098(9) 0.0106(10)
C24 0.0283(10) 0.0410(13) 0.0276(10) -0.0068(9) -0.0054(8) 0.0083(9)
C25 0.0298(10) 0.0306(11) 0.0221(9) -0.0050(8) -0.0010(8) 0.0046(9)
C26 0.0337(12) 0.0433(14) 0.0322(11) -0.0004(10) 0.0004(9) -0.0060(10)
C27 0.0662(17) 0.0418(14) 0.0419(13) 0.0033(11) -0.0136(12) 0.0164(13)
C28 0.0268(11) 0.0433(14) 0.0395(12) 0.0016(10) 0.0020(9) 0.0016(10)
C30 0.0265(10) 0.0254(11) 0.0219(9) 0.0032(8) 0.0010(7) 0.0011(8)
C31 0.0282(10) 0.0241(10) 0.0235(9) 0.0042(8) 0.0024(8) -0.0017(8)
C32 0.0245(10) 0.0315(11) 0.0274(10) 0.0035(9) 0.0023(8) 0.0026(9)
C33 0.0379(11) 0.0280(11) 0.0225(9) 0.0016(8) 0.0032(8) 0.0042(9)
C34 0.0360(11) 0.0306(11) 0.0231(9) -0.0001(9) -0.0038(8) -0.0032(9)
C35 0.0285(10) 0.0294(11) 0.0221(9) 0.0041(8) -0.0013(7) -0.0014(8)
C36 0.0266(10) 0.0319(11) 0.0389(11) -0.0033(10) -0.0010(9) -0.0024(9)
C37 0.0481(14) 0.0387(13) 0.0349(12) -0.0081(10) -0.0014(10) 0.0110(11)
C38 0.0298(11) 0.0421(13) 0.0354(11) -0.0045(10) -0.0061(9) -0.0005(10)
K1 0.0325(2) 0.0540(3) 0.0220(2) 0.0045(2) -0.00048(17) -0.0056(2)
O1 0.0610(11) 0.0532(11) 0.0305(8) 0.0010(8) -0.0131(8) 0.0109(9)
O2 0.0547(10) 0.0505(10) 0.0292(8) 0.0054(7) 0.0094(7) 0.0033(9)
O3 0.0383(8) 0.0408(9) 0.0377(8) 0.0017(7) 0.0042(7) 0.0008(7)
O4 0.0387(8) 0.0372(9) 0.0289(7) 0.0024(7) -0.0036(6) 0.0019(7)
O5 0.0382(9) 0.0445(9) 0.0351(8) 0.0015(7) 0.0045(7) -0.0019(7)
O6 0.0426(9) 0.0508(11) 0.0465(9) -0.0069(9) -0.0060(8) -0.0016(8)
C101 0.093(2) 0.0515(17) 0.0221(11) 0.0044(11) -0.0093(12) 0.0125(15)
C102 0.083(2) 0.0508(16) 0.0299(12) 0.0086(12) 0.0093(13) 0.0116(15)
C103 0.0419(14) 0.0563(17) 0.0503(15) 0.0140(13) 0.0109(11) -0.0030(12)
C104 0.0364(12) 0.0431(14) 0.0561(15) 0.0104(12) 0.0030(11) -0.0047(11)
C105 0.0342(12) 0.0465(14) 0.0391(12) -0.0103(11) -0.0037(9) -0.0043(11)
C106 0.0383(12) 0.0514(15) 0.0313(11) -0.0097(11) -0.0077(9) 0.0092(11)
C107 0.0624(16) 0.0330(13) 0.0231(10) 0.0034(9) -0.0027(10) 0.0045(11)
C108 0.0602(16) 0.0356(13) 0.0302(11) 0.0061(10) 0.0122(11) 0.0020(12)
C109 0.0396(14) 0.0569(17) 0.0565(16) 0.0075(14) 0.0083(12) -0.0104(12)
C110 0.0356(13) 0.0559(17) 0.0683(18) -0.0047(15) -0.0030(12) -0.0087(12)
C111 0.0534(16) 0.070(2) 0.0501(15) -0.0214(15) -0.0168(13) -0.0012(15)
C112 0.0633(18) 0.0637(19) 0.0409(14) -0.0156(13) -0.0218(13) 0.0170(15)
O1T 0.0428(10) 0.0707(13) 0.0481(10) -0.0050(10) -0.0023(8) 0.0090(9)
C1T 0.0465(16) 0.082(2) 0.0644(18) -0.0033(17) -0.0089(13) 0.0060(16)
C4T 0.0680(19) 0.071(2) 0.0483(15) -0.0053(15) 0.0051(14) -0.0084(17)
C2S 0.063(7) 0.077(8) 0.131(13) -0.046(8) -0.038(8) 0.032(7)
C3S 0.106(9) 0.102(11) 0.096(10) -0.052(9) -0.024(7) 0.049(8)
C2T 0.043(3) 0.119(6) 0.071(4) -0.045(4) 0.004(3) -0.003(4)
C3T 0.051(3) 0.056(3) 0.053(3) -0.017(2) 0.007(2) -0.013(2)

loop_
_atom_type_symbol
_atom_type_description
_atom_type_scat_dispersion_real
_atom_type_scat_dispersion_imag
_atom_type_scat_source
C C 0.0033 0.0016 'International Tables Vol C Tables 4.2.6.8 and 6.1.1.4'
H H 0.0000 0.0000 'International Tables Vol C Tables 4.2.6.8 and 6.1.1.4'
O O 0.0106 0.0060 'International Tables Vol C Tables 4.2.6.8 and 6.1.1.4'
K K 0.2009 0.2494 'International Tables Vol C Tables 4.2.6.8 and 6.1.1.4'
Zn Zn 0.2839 1.4301 'International Tables Vol C Tables 4.2.6.8 and 6.1.1.4'

loop_
_geom_angle_atom_site_label_1
_geom_angle_atom_site_label_2
_geom_angle_atom_site_label_3
_geom_angle
C20 Zn1 C10 122.30(8)
C20 Zn1 C30 119.99(7)
C10 Zn1 C30 117.69(8)
C15 C10 C11 115.93(19)
C15 C10 Zn1 120.10(16)
C11 C10 Zn1 123.85(16)
C12 C11 C10 121.5(2)
C12 C11 C16 118.7(2)
C10 C11 C16 119.81(18)
C13 C12 C11 121.7(2)
C13 C12 H12 119.1
C11 C12 H12 119.1
C12 C13 C14 117.8(2)
C12 C13 C17 121.3(3)
C14 C13 C17 120.9(3)
C13 C14 C15 121.7(2)
C13 C14 H14 119.2
C15 C14 H14 119.2
C14 C15 C10 121.4(2)
C14 C15 C18 118.4(2)
C10 C15 C18 120.2(2)
C11 C16 H16A 109.5
C11 C16 H16B 109.5
H16A C16 H16B 109.5
C11 C16 H16C 109.5
H16A C16 H16C 109.5
H16B C16 H16C 109.5
C11 C16 H16D 109.5
H16A C16 H16D 141.1
H16B C16 H16D 56.3
H16C C16 H16D 56.3
C11 C16 H16E 109.5
H16A C16 H16E 56.3
H16B C16 H16E 141.1
H16C C16 H16E 56.3
H16D C16 H16E 109.5
C11 C16 H16F 109.5
H16A C16 H16F 56.3
H16B C16 H16F 56.3
H16C C16 H16F 141.1
H16D C16 H16F 109.5
H16E C16 H16F 109.5
C13 C17 H17A 109.5
C13 C17 H17B 109.5
H17A C17 H17B 109.5
C13 C17 H17C 109.5
H17A C17 H17C 109.5
H17B C17 H17C 109.5
C13 C17 H17D 109.5
H17A C17 H17D 141.1
H17B C17 H17D 56.3
H17C C17 H17D 56.3
C13 C17 H17E 109.5
H17A C17 H17E 56.3
H17B C17 H17E 141.1
H17C C17 H17E 56.3
H17D C17 H17E 109.5
C13 C17 H17F 109.5
H17A C17 H17F 56.3
H17B C17 H17F 56.3
H17C C17 H17F 141.1
H17D C17 H17F 109.5
H17E C17 H17F 109.5
C15 C18 H18A 109.5
C15 C18 H18B 109.5
H18A C18 H18B 109.5
C15 C18 H18C 109.5
H18A C18 H18C 109.5
H18B C18 H18C 109.5
C15 C18 H18D 109.5
H18A C18 H18D 141.1
H18B C18 H18D 56.3
H18C C18 H18D 56.3
C15 C18 H18E 109.5
H18A C18 H18E 56.3
H18B C18 H18E 141.1
H18C C18 H18E 56.3
H18D C18 H18E 109.5
C15 C18 H18F 109.5
H18A C18 H18F 56.3
H18B C18 H18F 56.3
H18C C18 H18F 141.1
H18D C18 H18F 109.5
H18E C18 H18F 109.5
C21 C20 C25 115.80(18)
C21 C20 Zn1 121.54(14)
C25 C20 Zn1 122.65(15)
C22 C21 C20 121.87(19)
C22 C21 C26 117.93(19)
C20 C21 C26 120.20(19)
C23 C22 C21 121.6(2)
C23 C22 H22 119.2
C21 C22 H22 119.2
C24 C23 C22 117.65(19)
C24 C23 C27 121.6(2)
C22 C23 C27 120.7(2)
C23 C24 C25 121.54(19)
C23 C24 H24 119.2
C25 C24 H24 119.2
C24 C25 C20 121.46(19)
C24 C25 C28 118.89(18)
C20 C25 C28 119.66(18)
C21 C26 H26A 109.5
C21 C26 H26B 109.5
H26A C26 H26B 109.5
C21 C26 H26C 109.5
H26A C26 H26C 109.5
H26B C26 H26C 109.5
C21 C26 H26D 109.5
H26A C26 H26D 141.1
H26B C26 H26D 56.3
H26C C26 H26D 56.3
C21 C26 H26E 109.5
H26A C26 H26E 56.3
H26B C26 H26E 141.1
H26C C26 H26E 56.3
H26D C26 H26E 109.5
C21 C26 H26F 109.5
H26A C26 H26F 56.3
H26B C26 H26F 56.3
H26C C26 H26F 141.1
H26D C26 H26F 109.5
H26E C26 H26F 109.5
C23 C27 H27A 109.5
C23 C27 H27B 109.5
H27A C27 H27B 109.5
C23 C27 H27C 109.5
H27A C27 H27C 109.5
H27B C27 H27C 109.5
C23 C27 H27D 109.5
H27A C27 H27D 141.1
H27B C27 H27D 56.3
H27C C27 H27D 56.3
C23 C27 H27E 109.5
H27A C27 H27E 56.3
H27B C27 H27E 141.1
H27C C27 H27E 56.3
H27D C27 H27E 109.5
C23 C27 H27F 109.5
H27A C27 H27F 56.3
H27B C27 H27F 56.3
H27C C27 H27F 141.1
H27D C27 H27F 109.5
H27E C27 H27F 109.5
C25 C28 H28A 109.5
C25 C28 H28B 109.5
H28A C28 H28B 109.5
C25 C28 H28C 109.5
H28A C28 H28C 109.5
H28B C28 H28C 109.5
C25 C28 H28D 109.5
H28A C28 H28D 141.1
H28B C28 H28D 56.3
H28C C28 H28D 56.3
C25 C28 H28E 109.5
H28A C28 H28E 56.3
H28B C28 H28E 141.1
H28C C28 H28E 56.3
H28D C28 H28E 109.5
C25 C28 H28F 109.5
H28A C28 H28F 56.3
H28B C28 H28F 56.3
H28C C28 H28F 141.1
H28D C28 H28F 109.5
H28E C28 H28F 109.5
C31 C30 C35 115.54(18)
C31 C30 Zn1 120.43(14)
C35 C30 Zn1 124.02(14)
C32 C31 C30 121.78(18)
C32 C31 C36 117.94(18)
C30 C31 C36 120.27(18)
C33 C32 C31 121.99(18)
C33 C32 H32 119.0
C31 C32 H32 119.0
C32 C33 C34 117.05(19)
C32 C33 C37 121.03(19)
C34 C33 C37 121.9(2)
C35 C34 C33 121.58(19)
C35 C34 H34 119.2
C33 C34 H34 119.2
C34 C35 C30 122.05(18)
C34 C35 C38 118.18(18)
C30 C35 C38 119.76(18)
C31 C36 H36A 109.5
C31 C36 H36B 109.5
H36A C36 H36B 109.5
C31 C36 H36C 109.5
H36A C36 H36C 109.5
H36B C36 H36C 109.5
C31 C36 H36D 109.5
H36A C36 H36D 141.1
H36B C36 H36D 56.3
H36C C36 H36D 56.3
C31 C36 H36E 109.5
H36A C36 H36E 56.3
H36B C36 H36E 141.1
H36C C36 H36E 56.3
H36D C36 H36E 109.5
C31 C36 H36F 109.5
H36A C36 H36F 56.3
H36B C36 H36F 56.3
H36C C36 H36F 141.1
H36D C36 H36F 109.5
H36E C36 H36F 109.5
C33 C37 H37A 109.5
C33 C37 H37B 109.5
H37A C37 H37B 109.5
C33 C37 H37C 109.5
H37A C37 H37C 109.5
H37B C37 H37C 109.5
C33 C37 H37D 109.5
H37A C37 H37D 141.1
H37B C37 H37D 56.3
H37C C37 H37D 56.3
C33 C37 H37E 109.5
H37A C37 H37E 56.3
H37B C37 H37E 141.1
H37C C37 H37E 56.3
H37D C37 H37E 109.5
C33 C37 H37F 109.5
H37A C37 H37F 56.3
H37B C37 H37F 56.3
H37C C37 H37F 141.1
H37D C37 H37F 109.5
H37E C37 H37F 109.5
C35 C38 H38A 109.5
C35 C38 H38B 109.5
H38A C38 H38B 109.5
C35 C38 H38C 109.5
H38A C38 H38C 109.5
H38B C38 H38C 109.5
C35 C38 H38D 109.5
H38A C38 H38D 141.1
H38B C38 H38D 56.3
H38C C38 H38D 56.3
C35 C38 H38E 109.5
H38A C38 H38E 56.3
H38B C38 H38E 141.1
H38C C38 H38E 56.3
H38D C38 H38E 109.5
C35 C38 H38F 109.5
H38A C38 H38F 56.3
H38B C38 H38F 56.3
H38C C38 H38F 141.1
H38D C38 H38F 109.5
H38E C38 H38F 109.5
O5 K1 O2 171.56(5)
O5 K1 O4 60.02(5)
O2 K1 O4 118.96(5)
O5 K1 O1 119.53(5)
O2 K1 O1 60.65(5)
O4 K1 O1 174.97(5)
O5 K1 O1T 105.40(6)
O2 K1 O1T 83.04(6)
O4 K1 O1T 101.75(5)
O1 K1 O1T 83.24(5)
O5 K1 O6 60.12(5)
O2 K1 O6 117.96(5)
O4 K1 O6 118.36(5)
O1 K1 O6 60.12(5)
O1T K1 O6 106.58(6)
O5 K1 O3 119.65(5)
O2 K1 O3 61.04(5)
O4 K1 O3 59.99(5)
O1 K1 O3 120.82(5)
O1T K1 O3 80.79(5)
O6 K1 O3 172.54(5)
C112 O1 C101 112.6(2)
C112 O1 K1 116.73(15)
C101 O1 K1 116.09(14)
C102 O2 C103 112.2(2)
C102 O2 K1 113.04(15)
C103 O2 K1 115.58(13)
C104 O3 C105 111.64(19)
C104 O3 K1 111.08(13)
C105 O3 K1 114.56(12)
C106 O4 C107 112.60(17)
C106 O4 K1 115.35(12)
C107 O4 K1 116.02(12)
C108 O5 C109 111.54(18)
C108 O5 K1 117.50(13)
C109 O5 K1 118.12(14)
C110 O6 C111 113.4(2)
C110 O6 K1 112.60(14)
C111 O6 K1 113.47(15)
O1 C101 C102 109.8(2)
O1 C101 H10A 109.7
C102 C101 H10A 109.7
O1 C101 H10B 109.7
C102 C101 H10B 109.7
H10A C101 H10B 108.2
O2 C102 C101 108.7(2)
O2 C102 H10C 110.0
C101 C102 H10C 110.0
O2 C102 H10D 110.0
C101 C102 H10D 110.0
H10C C102 H10D 108.3
O2 C103 C104 109.89(19)
O2 C103 H10E 109.7
C104 C103 H10E 109.7
O2 C103 H10F 109.7
C104 C103 H10F 109.7
H10E C103 H10F 108.2
O3 C104 C103 109.0(2)
O3 C104 H10G 109.9
C103 C104 H10G 109.9
O3 C104 H10H 109.9
C103 C104 H10H 109.9
H10G C104 H10H 108.3
O3 C105 C106 109.20(19)
O3 C105 H10I 109.8
C106 C105 H10I 109.8
O3 C105 H10J 109.8
C106 C105 H10J 109.8
H10I C105 H10J 108.3
O4 C106 C105 108.64(18)
O4 C106 H10K 110.0
C105 C106 H10K 110.0
O4 C106 H10L 110.0
C105 C106 H10L 110.0
H10K C106 H10L 108.3
O4 C107 C108 109.23(18)
O4 C107 H10M 109.8
C108 C107 H10M 109.8
O4 C107 H10N 109.8
C108 C107 H10N 109.8
H10M C107 H10N 108.3
O5 C108 C107 109.29(18)
O5 C108 H10O 109.8
C107 C108 H10O 109.8
O5 C108 H10P 109.8
C107 C108 H10P 109.8
H10O C108 H10P 108.3
O5 C109 C110 108.6(2)
O5 C109 H10Q 110.0
C110 C109 H10Q 110.0
O5 C109 H10R 110.0
C110 C109 H10R 110.0
H10Q C109 H10R 108.3
O6 C110 C109 109.7(2)
O6 C110 H11A 109.7
C109 C110 H11A 109.7
O6 C110 H11B 109.7
C109 C110 H11B 109.7
H11A C110 H11B 108.2
O6 C111 C112 109.9(2)
O6 C111 H11C 109.7
C112 C111 H11C 109.7
O6 C111 H11D 109.7
C112 C111 H11D 109.7
H11C C111 H11D 108.2
O1 C112 C111 108.8(2)
O1 C112 H11E 109.9
C111 C112 H11E 109.9
O1 C112 H11F 109.9
C111 C112 H11F 109.9
H11E C112 H11F 108.3
C4T O1T C1T 107.5(2)
C4T O1T K1 130.57(16)
C1T O1T K1 120.91(17)
C2S C1T O1T 114.8(5)
O1T C1T C2T 102.6(3)
C2S C1T H1T1 108.6
O1T C1T H1T1 108.6
C2T C1T H1T1 145.7
C2S C1T H1T2 108.6
O1T C1T H1T2 108.6
C2T C1T H1T2 74.7
H1T1 C1T H1T2 107.5
O1T C4T C3T 109.1(3)
O1T C4T C3S 101.2(5)
C3T C4T C3S 46.0(7)
O1T C4T H4T1 111.5
C3T C4T H4T1 137.1
C3S C4T H4T1 111.5
O1T C4T H4T2 111.5
C3T C4T H4T2 66.6
C3S C4T H4T2 111.5
H4T1 C4T H4T2 109.4
C1T C2S C3S 103.4(8)
C1T C2S H2S1 111.1
C3S C2S H2S1 111.1
C1T C2S H2S2 111.1
C3S C2S H2S2 111.1
H2S1 C2S H2S2 109.0
C2S C3S C4T 111.2(8)
C2S C3S H3S1 109.4
C4T C3S H3S1 109.4
C2S C3S H3S2 109.4
C4T C3S H3S2 109.4
H3S1 C3S H3S2 108.0
C3T C2T C1T 106.9(4)
C3T C2T H2T1 110.3
C1T C2T H2T1 110.3
C3T C2T H2T2 110.3
C1T C2T H2T2 110.3
H2T1 C2T H2T2 108.6
C4T C3T C2T 103.7(4)
C4T C3T H3T1 111.0
C2T C3T H3T1 111.0
C4T C3T H3T2 111.0
C2T C3T H3T2 111.0
H3T1 C3T H3T2 109.0

loop_
_geom_bond_atom_site_label_1
_geom_bond_atom_site_label_2
_geom_bond_distance
Zn1 C20 2.0383(19)
Zn1 C10 2.042(2)
Zn1 C30 2.050(2)
C10 C15 1.410(3)
C10 C11 1.414(3)
C11 C12 1.399(3)
C11 C16 1.507(3)
C12 C13 1.378(4)
C12 H12 0.9500
C13 C14 1.384(4)
C13 C17 1.517(3)
C14 C15 1.400(3)
C14 H14 0.9500
C15 C18 1.502(4)
C16 H16A 0.9800
C16 H16B 0.9800
C16 H16C 0.9800
C16 H16D 0.9800
C16 H16E 0.9800
C16 H16F 0.9800
C17 H17A 0.9800
C17 H17B 0.9800
C17 H17C 0.9800
C17 H17D 0.9800
C17 H17E 0.9800
C17 H17F 0.9800
C18 H18A 0.9800
C18 H18B 0.9800
C18 H18C 0.9800
C18 H18D 0.9800
C18 H18E 0.9800
C18 H18F 0.9800
C20 C21 1.408(3)
C20 C25 1.414(3)
C21 C22 1.391(3)
C21 C26 1.517(3)
C22 C23 1.388(3)
C22 H22 0.9500
C23 C24 1.383(3)
C23 C27 1.519(3)
C24 C25 1.400(3)
C24 H24 0.9500
C25 C28 1.513(3)
C26 H26A 0.9800
C26 H26B 0.9800
C26 H26C 0.9800
C26 H26D 0.9800
C26 H26E 0.9800
C26 H26F 0.9800
C27 H27A 0.9800
C27 H27B 0.9800
C27 H27C 0.9800
C27 H27D 0.9800
C27 H27E 0.9800
C27 H27F 0.9800
C28 H28A 0.9800
C28 H28B 0.9800
C28 H28C 0.9800
C28 H28D 0.9800
C28 H28E 0.9800
C28 H28F 0.9800
C30 C31 1.408(3)
C30 C35 1.414(3)
C31 C32 1.398(3)
C31 C36 1.513(3)
C32 C33 1.387(3)
C32 H32 0.9500
C33 C34 1.394(3)
C33 C37 1.510(3)
C34 C35 1.394(3)
C34 H34 0.9500
C35 C38 1.516(3)
C36 H36A 0.9800
C36 H36B 0.9800
C36 H36C 0.9800
C36 H36D 0.9800
C36 H36E 0.9800
C36 H36F 0.9800
C37 H37A 0.9800
C37 H37B 0.9800
C37 H37C 0.9800
C37 H37D 0.9800
C37 H37E 0.9800
C37 H37F 0.9800
C38 H38A 0.9800
C38 H38B 0.9800
C38 H38C 0.9800
C38 H38D 0.9800
C38 H38E 0.9800
C38 H38F 0.9800
K1 O5 2.7589(16)
K1 O2 2.7604(17)
K1 O4 2.7779(15)
K1 O1 2.7799(16)
K1 O1T 2.7833(19)
K1 O6 2.8272(17)
K1 O3 2.8332(17)
O1 C112 1.407(3)
O1 C101 1.428(3)
O2 C102 1.409(3)
O2 C103 1.420(3)
O3 C104 1.414(3)
O3 C105 1.424(3)
O4 C106 1.414(3)
O4 C107 1.421(3)
O5 C108 1.420(3)
O5 C109 1.428(3)
O6 C110 1.409(3)
O6 C111 1.426(3)
C101 C102 1.486(4)
C101 H10A 0.9900
C101 H10B 0.9900
C102 H10C 0.9900
C102 H10D 0.9900
C103 C104 1.490(4)
C103 H10E 0.9900
C103 H10F 0.9900
C104 H10G 0.9900
C104 H10H 0.9900
C105 C106 1.489(3)
C105 H10I 0.9900
C105 H10J 0.9900
C106 H10K 0.9900
C106 H10L 0.9900
C107 C108 1.488(4)
C107 H10M 0.9900
C107 H10N 0.9900
C108 H10O 0.9900
C108 H10P 0.9900
C109 C110 1.494(4)
C109 H10Q 0.9900
C109 H10R 0.9900
C110 H11A 0.9900
C110 H11B 0.9900
C111 C112 1.488(4)
C111 H11C 0.9900
C111 H11D 0.9900
C112 H11E 0.9900
C112 H11F 0.9900
O1T C4T 1.417(3)
O1T C1T 1.425(3)
C1T C2S 1.337(11)
C1T C2T 1.567(6)
C1T H1T1 0.9900
C1T H1T2 0.9900
C4T C3T 1.457(5)
C4T C3S 1.526(12)
C4T H4T1 0.9900
C4T H4T2 0.9900
C2S C3S 1.428(15)
C2S H2S1 0.9900
C2S H2S2 0.9900
C3S H3S1 0.9900
C3S H3S2 0.9900
C2T C3T 1.487(7)
C2T H2T1 0.9900
C2T H2T2 0.9900
C3T H3T1 0.9900
C3T H3T2 0.9900
